data_4314986
loop_
_publ_author_name
'Guo-Liang Wang'
'Yue-Jian Lin'
'Heinz Berke'
'Guo-Xin Jin'

_publ_section_title
;
 Two-Step Assembly of Multinuclear Metallacycles with Half-Sandwich Ir,
 Rh, and Ru Fragments for Counteranion Encapsulation
;
_journal_name_full 'Inorganic Chemistry'
_journal_page_first 2193
_journal_page_last 2201
_journal_paper_doi 10.1021/ic902011v
_journal_volume 49
_journal_year 2010
_chemical_formula_sum 'C80 H92 F12 Ir4 N4 O20 S4'
_chemical_formula_weight 2554.62
_chemical_name_systematic
; 
 ? 
;
_space_group_IT_number 86
_symmetry_cell_setting tetragonal
_symmetry_space_group_name_Hall '-P 4bc'
_symmetry_space_group_name_H-M 'P 42/n :2'
_atom_sites_solution_hydrogens geom
_atom_sites_solution_primary direct
_atom_sites_solution_secondary difmap
_audit_creation_method SHELXL-97
_cell_angle_alpha 90.00
_cell_angle_beta 90.00
_cell_angle_gamma 90.00
_cell_formula_units_Z 2
_cell_length_a 19.715(12)
_cell_length_b 19.715(12)
_cell_length_c 12.650(11)
_cell_measurement_reflns_used 788
_cell_measurement_temperature 293(2)
_cell_measurement_theta_max 20.056
_cell_measurement_theta_min 2.816
_cell_volume 4917(6)
_computing_cell_refinement 'Bruker SMART'
_computing_data_collection 'Bruker SMART'
_computing_data_reduction 'Bruker SHELXTL'
_computing_molecular_graphics 'Bruker SHELXTL'
_computing_publication_material 'Bruker SHELXTL'
_computing_structure_refinement 'SHELXL-97 (Sheldrick, 1997)'
_computing_structure_solution 'SHELXS-97 (Sheldrick, 1990)'
_diffrn_ambient_temperature 293(2)
_diffrn_measured_fraction_theta_full 0.992
_diffrn_measured_fraction_theta_max 0.992
_diffrn_measurement_device_type 'CCD area detector'
_diffrn_measurement_method 'phi and omega scans'
_diffrn_radiation_monochromator graphite
_diffrn_radiation_source 'fine-focus sealed tube'
_diffrn_radiation_type MoK\a
_diffrn_radiation_wavelength 0.71073
_diffrn_reflns_av_R_equivalents 0.0956
_diffrn_reflns_av_sigmaI/netI 0.1250
_diffrn_reflns_limit_h_max 25
_diffrn_reflns_limit_h_min -14
_diffrn_reflns_limit_k_max 25
_diffrn_reflns_limit_k_min -24
_diffrn_reflns_limit_l_max 16
_diffrn_reflns_limit_l_min -15
_diffrn_reflns_number 22974
_diffrn_reflns_theta_full 27.01
_diffrn_reflns_theta_max 27.01
_diffrn_reflns_theta_min 1.46
_diffrn_standards_decay_% 6.76
_exptl_absorpt_coefficient_mu 5.567
_exptl_absorpt_correction_T_max 0.6060
_exptl_absorpt_correction_T_min 0.4023
_exptl_absorpt_correction_type multi-scan
_exptl_absorpt_process_details sadabs
_exptl_crystal_colour orange
_exptl_crystal_density_diffrn 1.726
_exptl_crystal_density_method 'not measured'
_exptl_crystal_description prism
_exptl_crystal_F_000 2480
_exptl_crystal_size_max 0.20
_exptl_crystal_size_mid 0.16
_exptl_crystal_size_min 0.10
_refine_diff_density_max 1.489
_refine_diff_density_min -0.395
_refine_diff_density_rms 0.142
_refine_ls_extinction_method none
_refine_ls_goodness_of_fit_ref 0.803
_refine_ls_hydrogen_treatment constr
_refine_ls_matrix_type full
_refine_ls_number_parameters 286
_refine_ls_number_reflns 5324
_refine_ls_number_restraints 6
_refine_ls_restrained_S_all 0.804
_refine_ls_R_factor_all 0.1389
_refine_ls_R_factor_gt 0.0483
_refine_ls_shift/su_max 0.001
_refine_ls_shift/su_mean 0.000
_refine_ls_structure_factor_coef Fsqd
_refine_ls_weighting_details 'calc w=1/[\s^2^(Fo^2^)+(0.0569P)^2^+0.0000P] where P=(Fo^2^+2Fc^2^)/3'
_refine_ls_weighting_scheme calc
_refine_ls_wR_factor_gt 0.1041
_refine_ls_wR_factor_ref 0.1255
_reflns_number_gt 2112
_reflns_number_total 5324
_reflns_threshold_expression >2sigma(I)
_cod_data_source_file ic902011v_si_001_3.cif
_cod_data_source_block compound3
_cod_depositor_comments
;
The following automatic conversions were performed:

'_symmetry_cell_setting' value 'Tetragonal' changed to 'tetragonal'
according to the built-in table from CIF Core dictionary named
'cif_core.dic' version 2.4.1 from 2010-06-29.

Automatic conversion script
Id: cif_fix_values 1646 2011-03-28 12:23:43Z adriana 
;
_cod_original_sg_symbol_H-M 'P 42/n'
_cod_database_code 4314986

loop_
_symmetry_equiv_pos_as_xyz
'x, y, z'
'-x+1/2, -y+1/2, z'
'-y, x+1/2, z+1/2'
'y+1/2, -x, z+1/2'
'-x, -y, -z'
'x-1/2, y-1/2, -z'
'y, -x-1/2, -z-1/2'
'-y-1/2, x, -z-1/2'

loop_
_atom_site_label
_atom_site_type_symbol
_atom_site_fract_x
_atom_site_fract_y
_atom_site_fract_z
_atom_site_U_iso_or_equiv
_atom_site_adp_type
_atom_site_occupancy
_atom_site_symmetry_multiplicity
_atom_site_calc_flag
_atom_site_refinement_flags
_atom_site_disorder_assembly
_atom_site_disorder_group
Ir1 Ir 0.963458(18) 0.344671(18) 0.11568(3) 0.06183(16) Uani 1 1 d . . .
N1 N 1.2626(4) 0.4908(4) 0.3020(7) 0.066(2) Uani 1 1 d . . .
O1 O 1.0198(4) 0.3063(4) -0.0120(5) 0.091(2) Uani 1 1 d . . .
O2 O 1.0506(3) 0.3952(3) 0.1657(6) 0.075(2) Uani 1 1 d . . .
O3 O 0.9166(8) 0.2859(6) 0.6983(10) 0.241(7) Uani 1 1 d . . .
O4 O 0.9244(6) 0.2831(5) 0.5051(8) 0.167(4) Uani 1 1 d . . .
O5 O 1.0169(8) 0.2563(7) 0.6149(10) 0.223(7) Uani 1 1 d . . .
S1 S 0.9513(3) 0.2949(2) 0.6040(4) 0.1307(14) Uani 1 1 d . . .
F1 F 1.0160(7) 0.3955(6) 0.6845(9) 0.247(6) Uani 1 1 d . . .
F2 F 1.0242(7) 0.3892(6) 0.5212(11) 0.256(7) Uani 1 1 d . . .
F3 F 0.9302(10) 0.4204(7) 0.5918(12) 0.280(8) Uani 1 1 d . . .
C1 C 1.1056(7) 0.2758(8) -0.1261(9) 0.161(7) Uani 1 1 d . . .
H1A H 1.1284 0.2344 -0.1079 0.242 Uiso 1 1 calc R . .
H1B H 1.1368 0.3059 -0.1608 0.242 Uiso 1 1 calc R . .
H1C H 1.0684 0.2660 -0.1726 0.242 Uiso 1 1 calc R . .
C2 C 1.0799(7) 0.3083(7) -0.0297(9) 0.091(4) Uani 1 1 d . . .
C3 C 1.1268(6) 0.3433(6) 0.0383(9) 0.094(4) Uani 1 1 d . . .
H3 H 1.1726 0.3369 0.0241 0.113 Uiso 1 1 calc R . .
C4 C 1.1106(5) 0.3873(5) 0.1260(9) 0.070(3) Uani 1 1 d . . .
C5 C 1.2757(6) 0.4700(6) 0.2005(10) 0.089(4) Uani 1 1 d . . .
H5 H 1.3185 0.4775 0.1718 0.107 Uiso 1 1 calc R . .
C6 C 1.2255(6) 0.4373(5) 0.1385(8) 0.084(3) Uani 1 1 d . . .
H6 H 1.2342 0.4250 0.0688 0.101 Uiso 1 1 calc R . .
C7 C 1.1638(5) 0.4244(5) 0.1842(8) 0.064(3) Uani 1 1 d . . .
C8 C 1.1513(5) 0.4461(5) 0.2862(9) 0.076(3) Uani 1 1 d . . .
H8 H 1.1095 0.4380 0.3180 0.092 Uiso 1 1 calc R . .
C9 C 1.2013(6) 0.4796(6) 0.3394(9) 0.093(4) Uani 1 1 d . . .
H9 H 1.1914 0.4957 0.4068 0.111 Uiso 1 1 calc R . .
C10 C 0.8971(5) 0.4315(5) 0.1073(10) 0.068(3) Uani 1 1 d . . .
C11 C 0.8844(5) 0.3902(6) 0.0205(10) 0.076(3) Uani 1 1 d . . .
C12 C 0.8642(5) 0.3258(6) 0.0566(11) 0.081(3) Uani 1 1 d . . .
C13 C 0.8632(5) 0.3293(6) 0.1721(11) 0.084(3) Uani 1 1 d . . .
C14 C 0.8855(5) 0.3940(6) 0.2027(9) 0.070(3) Uani 1 1 d . . .
C15 C 0.9192(6) 0.5041(5) 0.1069(9) 0.102(4) Uani 1 1 d . . .
H15A H 0.9376 0.5153 0.0389 0.153 Uiso 1 1 calc R . .
H15B H 0.9532 0.5108 0.1602 0.153 Uiso 1 1 calc R . .
H15C H 0.8809 0.5328 0.1215 0.153 Uiso 1 1 calc R . .
C16 C 0.8908(6) 0.4112(6) -0.0939(8) 0.103(4) Uani 1 1 d . . .
H16A H 0.8464 0.4193 -0.1227 0.154 Uiso 1 1 calc R . .
H16B H 0.9126 0.3757 -0.1332 0.154 Uiso 1 1 calc R . .
H16C H 0.9173 0.4520 -0.0986 0.154 Uiso 1 1 calc R . .
C17 C 0.8447(6) 0.2651(6) -0.0118(11) 0.130(5) Uani 1 1 d . . .
H17A H 0.8051 0.2760 -0.0525 0.195 Uiso 1 1 calc R . .
H17B H 0.8353 0.2268 0.0326 0.195 Uiso 1 1 calc R . .
H17C H 0.8815 0.2543 -0.0586 0.195 Uiso 1 1 calc R . .
C18 C 0.8425(6) 0.2740(6) 0.2474(10) 0.119(5) Uani 1 1 d . . .
H18A H 0.8722 0.2741 0.3075 0.178 Uiso 1 1 calc R . .
H18B H 0.8453 0.2309 0.2123 0.178 Uiso 1 1 calc R . .
H18C H 0.7967 0.2816 0.2704 0.178 Uiso 1 1 calc R . .
C19 C 0.8851(6) 0.4216(6) 0.3119(9) 0.102(4) Uani 1 1 d . . .
H19A H 0.8441 0.4468 0.3233 0.153 Uiso 1 1 calc R . .
H19B H 0.9235 0.4509 0.3214 0.153 Uiso 1 1 calc R . .
H19C H 0.8875 0.3849 0.3617 0.153 Uiso 1 1 calc R . .
C20 C 0.9823(13) 0.3740(11) 0.5952(14) 0.149(6) Uani 1 1 d U . .

loop_
_atom_site_aniso_label
_atom_site_aniso_U_11
_atom_site_aniso_U_22
_atom_site_aniso_U_33
_atom_site_aniso_U_23
_atom_site_aniso_U_13
_atom_site_aniso_U_12
Ir1 0.0547(3) 0.0604(3) 0.0704(3) 0.0032(2) -0.0111(2) 0.0006(2)
N1 0.071(6) 0.051(5) 0.078(6) -0.004(4) -0.004(5) -0.004(5)
O1 0.069(5) 0.129(7) 0.074(5) -0.009(5) -0.004(4) -0.002(5)
O2 0.055(4) 0.061(4) 0.108(6) -0.013(4) -0.013(4) 0.002(4)
O3 0.39(2) 0.190(12) 0.141(10) -0.040(8) 0.149(12) -0.066(13)
O4 0.239(12) 0.150(9) 0.112(8) -0.042(7) -0.042(8) -0.010(9)
O5 0.235(14) 0.211(13) 0.222(14) -0.043(10) -0.058(11) 0.129(11)
S1 0.170(4) 0.120(3) 0.103(3) -0.022(3) 0.009(3) -0.013(3)
F1 0.363(17) 0.195(11) 0.182(10) -0.049(9) -0.061(11) -0.120(11)
F2 0.305(16) 0.244(13) 0.220(12) -0.070(10) 0.116(11) -0.162(13)
F3 0.39(2) 0.157(10) 0.293(17) -0.047(11) -0.033(15) 0.073(13)
C1 0.148(13) 0.228(18) 0.107(11) -0.089(11) 0.042(10) -0.010(12)
C2 0.087(9) 0.110(10) 0.077(9) -0.006(7) -0.007(8) -0.001(8)
C3 0.092(9) 0.101(10) 0.089(9) -0.018(8) 0.013(7) -0.025(8)
C4 0.065(7) 0.072(7) 0.072(8) 0.029(6) -0.017(7) -0.007(6)
C5 0.086(9) 0.093(9) 0.089(9) 0.004(7) 0.005(7) -0.022(7)
C6 0.097(9) 0.083(8) 0.072(8) 0.006(6) 0.006(7) -0.015(7)
C7 0.055(7) 0.065(7) 0.071(8) 0.012(6) -0.016(6) 0.000(6)
C8 0.051(7) 0.075(8) 0.102(9) -0.029(7) 0.010(6) -0.005(6)
C9 0.069(8) 0.108(10) 0.100(9) -0.028(8) 0.019(7) -0.008(7)
C10 0.064(6) 0.058(6) 0.081(8) 0.009(7) -0.012(6) 0.014(5)
C11 0.063(7) 0.072(8) 0.094(10) 0.007(8) -0.012(7) 0.006(6)
C12 0.045(7) 0.093(10) 0.105(10) -0.003(8) -0.023(7) -0.002(6)
C13 0.047(7) 0.083(9) 0.121(11) 0.036(9) 0.003(7) 0.003(6)
C14 0.050(6) 0.074(8) 0.086(9) -0.015(7) -0.005(6) 0.002(6)
C15 0.120(10) 0.084(9) 0.103(10) -0.003(8) -0.007(8) 0.020(7)
C16 0.125(11) 0.107(10) 0.076(9) -0.002(7) -0.036(7) 0.014(8)
C17 0.099(10) 0.103(10) 0.189(14) -0.044(10) -0.075(10) -0.006(8)
C18 0.094(10) 0.109(10) 0.153(12) 0.017(10) -0.002(9) -0.028(8)
C19 0.114(10) 0.102(10) 0.091(9) -0.003(8) 0.017(8) 0.017(8)
C20 0.206(15) 0.139(13) 0.103(11) -0.024(11) 0.000(12) -0.014(12)

loop_
_atom_type_symbol
_atom_type_description
_atom_type_scat_dispersion_real
_atom_type_scat_dispersion_imag
_atom_type_scat_source
C C 0.0033 0.0016 'International Tables Vol C Tables 4.2.6.8 and 6.1.1.4'
H H 0.0000 0.0000 'International Tables Vol C Tables 4.2.6.8 and 6.1.1.4'
N N 0.0061 0.0033 'International Tables Vol C Tables 4.2.6.8 and 6.1.1.4'
O O 0.0106 0.0060 'International Tables Vol C Tables 4.2.6.8 and 6.1.1.4'
F F 0.0171 0.0103 'International Tables Vol C Tables 4.2.6.8 and 6.1.1.4'
S S 0.1246 0.1234 'International Tables Vol C Tables 4.2.6.8 and 6.1.1.4'
Ir Ir -1.4442 7.9887 'International Tables Vol C Tables 4.2.6.8 and 6.1.1.4'

loop_
_geom_angle_atom_site_label_1
_geom_angle_atom_site_label_2
_geom_angle_atom_site_label_3
_geom_angle
_geom_angle_site_symmetry_1
_geom_angle_site_symmetry_3
_geom_angle_publ_flag
O2 Ir1 O1 88.2(3) . . ?
O2 Ir1 C13 137.2(5) . . ?
O1 Ir1 C13 134.4(5) . . ?
O2 Ir1 C14 102.7(3) . . ?
O1 Ir1 C14 160.9(4) . . ?
C13 Ir1 C14 38.6(4) . . ?
O2 Ir1 N1 82.3(3) . 8_746 ?
O1 Ir1 N1 83.0(3) . 8_746 ?
C13 Ir1 N1 97.0(3) . 8_746 ?
C14 Ir1 N1 113.7(4) . 8_746 ?
O2 Ir1 C12 161.5(4) . . ?
O1 Ir1 C12 98.8(4) . . ?
C13 Ir1 C12 40.2(4) . . ?
C14 Ir1 C12 66.2(4) . . ?
N1 Ir1 C12 115.4(4) 8_746 . ?
O2 Ir1 C10 97.8(3) . . ?
O1 Ir1 C10 124.7(4) . . ?
C13 Ir1 C10 64.2(4) . . ?
C14 Ir1 C10 39.1(4) . . ?
N1 Ir1 C10 152.3(4) 8_746 . ?
C12 Ir1 C10 64.1(4) . . ?
O2 Ir1 C11 124.4(4) . . ?
O1 Ir1 C11 95.9(4) . . ?
C13 Ir1 C11 64.9(4) . . ?
C14 Ir1 C11 65.0(4) . . ?
N1 Ir1 C11 153.4(4) 8_746 . ?
C12 Ir1 C11 38.3(4) . . ?
C10 Ir1 C11 37.5(4) . . ?
C9 N1 C5 117.3(10) . . ?
C9 N1 Ir1 126.4(8) . 7_676 ?
C5 N1 Ir1 116.2(8) . 7_676 ?
C2 O1 Ir1 130.6(8) . . ?
C4 O2 Ir1 125.4(7) . . ?
O4 S1 O3 124.6(9) . . ?
O4 S1 O5 109.2(7) . . ?
O3 S1 O5 106.4(9) . . ?
O4 S1 C20 103.7(8) . . ?
O3 S1 C20 110.8(9) . . ?
O5 S1 C20 99.3(11) . . ?
O1 C2 C3 122.4(11) . . ?
O1 C2 C1 118.7(12) . . ?
C3 C2 C1 118.9(12) . . ?
C2 C3 C4 127.3(11) . . ?
O2 C4 C3 124.9(10) . . ?
O2 C4 C7 113.4(10) . . ?
C3 C4 C7 121.6(10) . . ?
N1 C5 C6 121.5(11) . . ?
C7 C6 C5 118.0(10) . . ?
C6 C7 C8 119.7(10) . . ?
C6 C7 C4 120.8(10) . . ?
C8 C7 C4 119.5(10) . . ?
C9 C8 C7 118.8(10) . . ?
N1 C9 C8 124.5(11) . . ?
C11 C10 C14 109.6(9) . . ?
C11 C10 C15 127.6(11) . . ?
C14 C10 C15 122.9(11) . . ?
C11 C10 Ir1 71.6(6) . . ?
C14 C10 Ir1 69.3(5) . . ?
C15 C10 Ir1 125.6(7) . . ?
C10 C11 C12 108.8(10) . . ?
C10 C11 C16 125.6(11) . . ?
C12 C11 C16 125.6(12) . . ?
C10 C11 Ir1 70.9(6) . . ?
C12 C11 Ir1 69.4(6) . . ?
C16 C11 Ir1 125.9(8) . . ?
C11 C12 C13 106.6(11) . . ?
C11 C12 C17 126.4(13) . . ?
C13 C12 C17 126.9(13) . . ?
C11 C12 Ir1 72.3(6) . . ?
C13 C12 Ir1 69.7(6) . . ?
C17 C12 Ir1 124.6(8) . . ?
C14 C13 C12 108.3(10) . . ?
C14 C13 C18 124.7(13) . . ?
C12 C13 C18 126.9(13) . . ?
C14 C13 Ir1 70.8(6) . . ?
C12 C13 Ir1 70.0(6) . . ?
C18 C13 Ir1 124.7(8) . . ?
C13 C14 C10 106.6(10) . . ?
C13 C14 C19 126.0(12) . . ?
C10 C14 C19 126.5(11) . . ?
C13 C14 Ir1 70.6(6) . . ?
C10 C14 Ir1 71.6(6) . . ?
C19 C14 Ir1 130.8(7) . . ?
F2 C20 F3 107.5(19) . . ?
F2 C20 F1 102.5(19) . . ?
F3 C20 F1 100.4(15) . . ?
F2 C20 S1 120.0(15) . . ?
F3 C20 S1 110.3(19) . . ?
F1 C20 S1 114.0(14) . . ?

loop_
_geom_bond_atom_site_label_1
_geom_bond_atom_site_label_2
_geom_bond_distance
_geom_bond_site_symmetry_2
_geom_bond_publ_flag
Ir1 O2 2.084(6) . ?
Ir1 O1 2.101(8) . ?
Ir1 C13 2.123(10) . ?
Ir1 C14 2.125(10) . ?
Ir1 N1 2.126(8) 8_746 ?
Ir1 C12 2.127(10) . ?
Ir1 C10 2.157(9) . ?
Ir1 C11 2.165(11) . ?
N1 C9 1.316(12) . ?
N1 C5 1.372(12) . ?
N1 Ir1 2.126(8) 7_676 ?
O1 C2 1.205(12) . ?
O2 C4 1.295(11) . ?
O3 S1 1.387(10) . ?
O4 S1 1.380(10) . ?
O5 S1 1.506(11) . ?
S1 C20 1.68(2) . ?
F1 C20 1.377(19) . ?
F2 C20 1.28(2) . ?
F3 C20 1.38(2) . ?
C1 C2 1.467(14) . ?
C2 C3 1.440(14) . ?
C3 C4 1.444(14) . ?
C4 C7 1.476(12) . ?
C5 C6 1.417(13) . ?
C6 C7 1.371(12) . ?
C7 C8 1.381(12) . ?
C8 C9 1.364(13) . ?
C10 C11 1.390(13) . ?
C10 C14 1.433(13) . ?
C10 C15 1.497(13) . ?
C11 C12 1.407(14) . ?
C11 C16 1.510(13) . ?
C12 C13 1.462(15) . ?
C12 C17 1.526(14) . ?
C13 C14 1.403(14) . ?
C13 C18 1.505(14) . ?
C14 C19 1.485(13) . ?
